data_4125425
loop_
_publ_author_name
'Piou, Tiffany'
'Romanov-Michailidis, Fedor'
'Romanova-Michaelides, Maria'
'Jackson, Kelvin E.'
'Semakul, Natthawat'
'Taggart, Trevor D.'
'Newell, Brian S.'
'Rithner, Christopher D.'
'Paton, Robert S.'
'Rovis, Tomislav'

_publ_section_title
;
 Correlating Reactivity and Selectivity to Cyclopentadienyl Ligand
 Properties in Rh(III)-Catalyzed C-H Activation Reactions: An Experimental
 and Computational Study.
;
_journal_issue 3
_journal_name_full 'Journal of the American Chemical Society'
_journal_page_first 1296
_journal_page_last 1310
_journal_paper_doi 10.1021/jacs.6b11670
_journal_volume 139
_journal_year 2017
_chemical_formula_sum 'C22 H28 Cl10 Rh2'
_chemical_formula_weight 852.76
_space_group_crystal_system monoclinic
_space_group_IT_number 14
_space_group_name_Hall '-P 2ybc'
_space_group_name_H-M_alt 'P 1 21/c 1'
_symmetry_space_group_name_Hall '-P 2ybc'
_symmetry_space_group_name_H-M 'P 1 21/c 1'
_atom_sites_solution_hydrogens geom
_audit_creation_method SHELXL-2014/7
_cell_angle_alpha 90
_cell_angle_beta 109.431(3)
_cell_angle_gamma 90
_cell_formula_units_Z 2
_cell_length_a 7.2985(5)
_cell_length_b 23.3122(16)
_cell_length_c 9.2025(6)
_cell_measurement_reflns_used 9952
_cell_measurement_temperature 100(2)
_cell_measurement_theta_max 31.68
_cell_measurement_theta_min 2.93
_cell_volume 1476.57(17)
_computing_cell_refinement 'Bruker SAINT'
_computing_data_collection 'Bruker APEX3'
_computing_data_reduction 'Bruker SAINT'
_computing_molecular_graphics 'Bruker SHELXTL'
_computing_publication_material 'Bruker SHELXTL'
_computing_structure_refinement 'SHELXL-2014/7 (Sheldrick, 2014)'
_computing_structure_solution 'SHELXS-97 (Sheldrick 2008)'
_diffrn_ambient_temperature 100(2)
_diffrn_measured_fraction_theta_full 1.000
_diffrn_measured_fraction_theta_max 1.000
_diffrn_measurement_device_type 'Bruker APEX-II CCD'
_diffrn_measurement_method '\f and \w scans'
_diffrn_radiation_type MoK\a
_diffrn_radiation_wavelength 0.71073
_diffrn_reflns_av_R_equivalents 0.1254
_diffrn_reflns_av_unetI/netI 0.0671
_diffrn_reflns_Laue_measured_fraction_full 1.000
_diffrn_reflns_Laue_measured_fraction_max 1.000
_diffrn_reflns_limit_h_max 10
_diffrn_reflns_limit_h_min -10
_diffrn_reflns_limit_k_max 27
_diffrn_reflns_limit_k_min -34
_diffrn_reflns_limit_l_max 13
_diffrn_reflns_limit_l_min -13
_diffrn_reflns_number 50529
_diffrn_reflns_point_group_measured_fraction_full 1.000
_diffrn_reflns_point_group_measured_fraction_max 1.000
_diffrn_reflns_theta_full 25.242
_diffrn_reflns_theta_max 31.511
_diffrn_reflns_theta_min 1.747
_exptl_absorpt_coefficient_mu 2.036
_exptl_absorpt_correction_T_max 0.7465
_exptl_absorpt_correction_T_min 0.5858
_exptl_absorpt_correction_type multi-scan
_exptl_absorpt_process_details 'SCALE (Bruker, 2009)'
_exptl_crystal_colour red
_exptl_crystal_density_diffrn 1.918
_exptl_crystal_density_meas ?
_exptl_crystal_density_method 'not measured'
_exptl_crystal_description plate
_exptl_crystal_F_000 840
_exptl_crystal_size_max 0.223
_exptl_crystal_size_mid 0.095
_exptl_crystal_size_min 0.034
_refine_diff_density_max 2.547
_refine_diff_density_min -2.800
_refine_diff_density_rms 0.378
_refine_ls_extinction_method none
_refine_ls_goodness_of_fit_ref 1.081
_refine_ls_hydrogen_treatment constr
_refine_ls_matrix_type full
_refine_ls_number_parameters 155
_refine_ls_number_reflns 4924
_refine_ls_number_restraints 0
_refine_ls_restrained_S_all 1.081
_refine_ls_R_factor_all 0.0931
_refine_ls_R_factor_gt 0.0601
_refine_ls_shift/su_max 0.001
_refine_ls_shift/su_mean 0.000
_refine_ls_structure_factor_coef Fsqd
_refine_ls_weighting_details 'w=1/[\s^2^(Fo^2^)+(0.1060P)^2^+1.0597P] where P=(Fo^2^+2Fc^2^)/3'
_refine_ls_weighting_scheme calc
_refine_ls_wR_factor_gt 0.1543
_refine_ls_wR_factor_ref 0.1797
_reflns_Friedel_coverage 0.000
_reflns_number_gt 3590
_reflns_number_total 4924
_reflns_threshold_expression 'I > 2\s(I)'
_cod_data_source_file Rh18.cif
_cod_data_source_block rovis220
_cod_depositor_comments
;
The following automatic conversions were performed:

'_exptl_crystal_density_meas' value 'not measured' was changed to '?'
- the value is perceived as not measured.

Automatic conversion script
Id: cif_fix_values 4268 2015-11-12 08:31:59Z antanas 

 Adding full bibliography for 4125410--4125429.cif.
;
_cod_database_code 4125425
_shelx_shelxl_version_number 2014/7
_shelx_space_group_comment
; 
The symmetry employed for this shelxl refinement is uniquely defined 
by the following loop, which should always be used as a source of 
symmetry information in preference to the above space-group names. 
They are only intended as comments. 
;
_shelx_estimated_absorpt_t_min 0.660
_shelx_estimated_absorpt_t_max 0.934

loop_
_space_group_symop_operation_xyz
'x, y, z'
'-x, y+1/2, -z+1/2'
'-x, -y, -z'
'x, -y-1/2, z-1/2'

loop_
_atom_site_label
_atom_site_type_symbol
_atom_site_fract_x
_atom_site_fract_y
_atom_site_fract_z
_atom_site_U_iso_or_equiv
_atom_site_adp_type
_atom_site_occupancy
_atom_site_site_symmetry_order
_atom_site_calc_flag
_atom_site_refinement_flags_posn
_atom_site_refinement_flags_adp
Rh1 Rh 0.28426(5) 0.54493(2) 0.91960(4) 0.01292(13) Uani 1 1 d . .
Cl1 Cl 0.31131(18) 0.57238(5) 1.17680(14) 0.0181(2) Uani 1 1 d . .
Cl2 Cl 0.36126(17) 0.44557(5) 1.00716(14) 0.0155(2) Uani 1 1 d . .
C1 C 0.0510(7) 0.6045(2) 0.8129(5) 0.0159(9) Uani 1 1 d . .
C2 C -0.0154(8) 0.5463(2) 0.7864(6) 0.0198(10) Uani 1 1 d . .
H2 H -0.1122 0.5288 0.8197 0.024 Uiso 1 1 calc R U
C3 C 0.0918(8) 0.5197(2) 0.7004(6) 0.0199(10) Uani 1 1 d . .
H3 H 0.0738 0.4813 0.6639 0.024 Uiso 1 1 calc R U
C4 C 0.2281(8) 0.5582(2) 0.6771(6) 0.0191(10) Uani 1 1 d . .
C5 C 0.2046(7) 0.6117(2) 0.7491(5) 0.0157(9) Uani 1 1 d . .
C6 C 0.3110(8) 0.6678(2) 0.7555(6) 0.0225(11) Uani 1 1 d . .
H6A H 0.3226 0.6760 0.6534 0.027 Uiso 1 1 calc R U
H6B H 0.4437 0.6648 0.8314 0.027 Uiso 1 1 calc R U
C7 C 0.1989(10) 0.7179(3) 0.8026(7) 0.0329(14) Uani 1 1 d . .
H7A H 0.2851 0.7517 0.8328 0.040 Uiso 1 1 calc R U
H7B H 0.0852 0.7288 0.7127 0.040 Uiso 1 1 calc R U
C8 C 0.1298(10) 0.7008(2) 0.9361(7) 0.0296(13) Uani 1 1 d . .
H8A H 0.0689 0.7344 0.9673 0.036 Uiso 1 1 calc R U
H8B H 0.2435 0.6894 1.0253 0.036 Uiso 1 1 calc R U
C9 C -0.0167(8) 0.6512(2) 0.8939(6) 0.0217(11) Uani 1 1 d . .
H9A H -0.0336 0.6357 0.9888 0.026 Uiso 1 1 calc R U
H9B H -0.1442 0.6656 0.8265 0.026 Uiso 1 1 calc R U
C10 C 0.3689(10) 0.5475(3) 0.5933(7) 0.0287(13) Uani 1 1 d . .
H10A H 0.4112 0.5074 0.6071 0.043 Uiso 1 1 calc R U
H10B H 0.4818 0.5727 0.6345 0.043 Uiso 1 1 calc R U
H10C H 0.3057 0.5554 0.4833 0.043 Uiso 1 1 calc R U
C11 C 0.2730(9) 0.3445(3) 0.7049(7) 0.0304(13) Uani 1 1 d . .
H11 H 0.3544 0.3769 0.7632 0.037 Uiso 1 1 calc R U
Cl3 Cl 0.0289(2) 0.35951(6) 0.6800(2) 0.0335(4) Uani 1 1 d . .
Cl4 Cl 0.3432(3) 0.28144(8) 0.8148(3) 0.0769(9) Uani 1 1 d . .
Cl5 Cl 0.3090(4) 0.33858(16) 0.5259(3) 0.0855(10) Uani 1 1 d . .

loop_
_atom_site_aniso_label
_atom_site_aniso_U_11
_atom_site_aniso_U_22
_atom_site_aniso_U_33
_atom_site_aniso_U_23
_atom_site_aniso_U_13
_atom_site_aniso_U_12
Rh1 0.0160(2) 0.00905(19) 0.01380(19) 0.00113(13) 0.00505(14) 0.00017(13)
Cl1 0.0236(6) 0.0149(6) 0.0169(5) 0.0001(4) 0.0083(5) 0.0011(4)
Cl2 0.0171(5) 0.0098(5) 0.0200(6) 0.0014(4) 0.0069(4) -0.0007(4)
C1 0.018(2) 0.013(2) 0.016(2) 0.0022(17) 0.0041(18) 0.0035(18)
C2 0.021(2) 0.017(3) 0.019(2) 0.0032(19) 0.0031(19) -0.0009(19)
C3 0.024(3) 0.010(2) 0.020(2) 0.0001(18) -0.001(2) -0.0028(19)
C4 0.025(3) 0.020(3) 0.012(2) 0.0017(18) 0.0047(19) 0.005(2)
C5 0.019(2) 0.013(2) 0.014(2) 0.0053(17) 0.0043(18) 0.0026(18)
C6 0.024(3) 0.019(3) 0.024(3) 0.007(2) 0.007(2) 0.000(2)
C7 0.044(4) 0.015(3) 0.037(3) 0.002(2) 0.009(3) 0.001(3)
C8 0.042(4) 0.014(3) 0.030(3) -0.004(2) 0.009(3) 0.002(2)
C9 0.026(3) 0.019(3) 0.024(3) 0.001(2) 0.013(2) 0.004(2)
C10 0.036(3) 0.033(3) 0.021(3) 0.010(2) 0.014(2) 0.015(3)
C11 0.032(3) 0.023(3) 0.034(3) -0.009(2) 0.008(3) -0.001(2)
Cl3 0.0280(7) 0.0190(7) 0.0503(9) -0.0023(6) 0.0086(7) 0.0003(6)
Cl4 0.0424(11) 0.0227(9) 0.127(2) 0.0188(11) -0.0231(12) -0.0038(8)
Cl5 0.0625(15) 0.154(3) 0.0445(12) -0.0451(15) 0.0242(11) -0.0181(17)

loop_
_atom_type_symbol
_atom_type_description
_atom_type_scat_dispersion_real
_atom_type_scat_dispersion_imag
_atom_type_scat_source
C C 0.0033 0.0016 'International Tables Vol C Tables 4.2.6.8 and 6.1.1.4'
H H 0.0000 0.0000 'International Tables Vol C Tables 4.2.6.8 and 6.1.1.4'
Cl Cl 0.1484 0.1585 'International Tables Vol C Tables 4.2.6.8 and 6.1.1.4'
Rh Rh -1.1178 0.9187 'International Tables Vol C Tables 4.2.6.8 and 6.1.1.4'

loop_
_geom_angle_atom_site_label_1
_geom_angle_atom_site_label_2
_geom_angle_atom_site_label_3
_geom_angle
_geom_angle_site_symmetry_3
C3 Rh1 C2 39.3(2) .
C3 Rh1 C5 64.80(19) .
C2 Rh1 C5 65.8(2) .
C3 Rh1 C4 38.5(2) .
C2 Rh1 C4 66.1(2) .
C5 Rh1 C4 39.35(19) .
C3 Rh1 C1 64.8(2) .
C2 Rh1 C1 39.09(19) .
C5 Rh1 C1 38.96(18) .
C4 Rh1 C1 65.63(19) .
C3 Rh1 Cl1 145.50(16) .
C2 Rh1 Cl1 107.28(15) .
C5 Rh1 Cl1 116.19(14) .
C4 Rh1 Cl1 155.53(15) .
C1 Rh1 Cl1 94.05(13) .
C3 Rh1 Cl2 93.27(14) .
C2 Rh1 Cl2 106.46(14) .
C5 Rh1 Cl2 154.15(14) .
C4 Rh1 Cl2 114.83(15) .
C1 Rh1 Cl2 144.53(14) .
Cl1 Rh1 Cl2 89.60(4) .
C3 Rh1 Cl2 126.11(16) 3_667
C2 Rh1 Cl2 161.08(15) 3_667
C5 Rh1 Cl2 98.01(14) 3_667
C4 Rh1 Cl2 95.23(15) 3_667
C1 Rh1 Cl2 131.64(14) 3_667
Cl1 Rh1 Cl2 88.38(4) 3_667
Cl2 Rh1 Cl2 83.67(4) 3_667
Rh1 Cl2 Rh1 96.33(4) 3_667
C2 C1 C5 107.8(4) .
C2 C1 C9 128.7(5) .
C5 C1 C9 123.5(5) .
C2 C1 Rh1 68.9(3) .
C5 C1 Rh1 69.9(3) .
C9 C1 Rh1 125.6(3) .
C3 C2 C1 106.8(5) .
C3 C2 Rh1 70.4(3) .
C1 C2 Rh1 72.0(3) .
C4 C3 C2 110.6(5) .
C4 C3 Rh1 72.0(3) .
C2 C3 Rh1 70.4(3) .
C3 C4 C5 106.4(5) .
C3 C4 C10 127.8(5) .
C5 C4 C10 125.9(5) .
C3 C4 Rh1 69.6(3) .
C5 C4 Rh1 70.1(3) .
C10 C4 Rh1 125.7(4) .
C1 C5 C4 108.3(4) .
C1 C5 C6 123.0(5) .
C4 C5 C6 128.6(5) .
C1 C5 Rh1 71.1(3) .
C4 C5 Rh1 70.5(3) .
C6 C5 Rh1 126.0(4) .
C5 C6 C7 110.3(5) .
C8 C7 C6 111.8(5) .
C7 C8 C9 112.4(5) .
C1 C9 C8 110.9(5) .
Cl3 C11 Cl5 110.8(4) .
Cl3 C11 Cl4 109.3(4) .
Cl5 C11 Cl4 111.6(4) .

loop_
_geom_bond_atom_site_label_1
_geom_bond_atom_site_label_2
_geom_bond_distance
_geom_bond_site_symmetry_2
Rh1 C3 2.122(5) .
Rh1 C2 2.122(5) .
Rh1 C5 2.148(5) .
Rh1 C4 2.153(5) .
Rh1 C1 2.163(5) .
Rh1 Cl1 2.3958(12) .
Rh1 Cl2 2.4554(12) .
Rh1 Cl2 2.4570(13) 3_667
Cl2 Rh1 2.4570(13) 3_667
C1 C2 1.434(7) .
C1 C5 1.438(7) .
C1 C9 1.494(7) .
C2 C3 1.427(8) .
C3 C4 1.410(8) .
C4 C5 1.448(7) .
C4 C10 1.497(8) .
C5 C6 1.512(7) .
C6 C7 1.567(8) .
C7 C8 1.528(9) .
C8 C9 1.534(8) .
C11 Cl3 1.754(6) .
C11 Cl5 1.757(7) .
C11 Cl4 1.761(7) .
